data_7240385
loop_
_publ_author_name
'Dai, Xia-Lin'
'Wu, Chao'
'Li, Jin-Hui'
'Liu, Lian-Chao'
'He, Xin'
'Lu, Tong-Bu'
'Chen, Jia-Mei'

_publ_section_title
;
 Modulating the solubility and pharmacokinetic property of 5-fluorouracil
 via cocrystals
;
_journal_name_full CrystEngComm
_journal_paper_doi 10.1039/D0CE00409J
_journal_year 2020
_chemical_formula_moiety 'C7 H6 O4, C4 H3 F N2 O2'
_chemical_formula_sum 'C11 H9 F N2 O6'
_chemical_formula_weight 284.20
_space_group_crystal_system monoclinic
_space_group_IT_number 14
_space_group_name_Hall '-P 2yn'
_space_group_name_H-M_alt 'P 1 21/n 1'
_atom_sites_solution_hydrogens geom
_audit_creation_date 2019-11-25
_audit_creation_method
;
Olex2 1.2
(compiled 2018.05.29 svn.r3508 for OlexSys, GUI svn.r5506)
;
_audit_update_record
;
2019-12-09 deposited with the CCDC.	2020-04-23 downloaded from the CCDC.
;
_cell_angle_alpha 90
_cell_angle_beta 94.115(4)
_cell_angle_gamma 90
_cell_formula_units_Z 4
_cell_length_a 9.5121(4)
_cell_length_b 5.5084(3)
_cell_length_c 21.2993(8)
_cell_measurement_reflns_used 2350
_cell_measurement_temperature 150(10)
_cell_measurement_theta_max 67.0340
_cell_measurement_theta_min 4.1200
_cell_volume 1113.13(9)
_computing_cell_refinement
;
CrysAlisPro, Agilent Technologies,
Version 1.171.37.34 (release 22-05-2014 CrysAlis171 .NET)
(compiled May 22 2014,16:03:01)
;
_computing_data_collection
;
CrysAlisPro, Agilent Technologies,
Version 1.171.37.34 (release 22-05-2014 CrysAlis171 .NET)
(compiled May 22 2014,16:03:01)
;
_computing_data_reduction
;
CrysAlisPro, Agilent Technologies,
Version 1.171.37.34 (release 22-05-2014 CrysAlis171 .NET)
(compiled May 22 2014,16:03:01)
;
_computing_molecular_graphics 'Olex2 (Dolomanov et al., 2009)'
_computing_publication_material 'Olex2 (Dolomanov et al., 2009)'
_computing_structure_refinement 'ShelXL (Sheldrick, 2015)'
_computing_structure_solution 'SHELXS-97 (Sheldrick, 1990)'
_diffrn_ambient_environment air
_diffrn_ambient_temperature 150(10)
_diffrn_detector 'CCD plate'
_diffrn_detector_area_resol_mean 10.5058
_diffrn_detector_type Atlas
_diffrn_measured_fraction_theta_full 0.994
_diffrn_measured_fraction_theta_max 0.994
_diffrn_measurement_details
;
#__ type_ start__ end____ width___ exp.time_
  1 omega  -22.00   75.00   1.0000    1.0000
omega____ theta____ kappa____ phi______ frames
    -       38.3352  -99.0000   90.0000 97

#__ type_ start__ end____ width___ exp.time_
  2 omega   37.00   88.00   1.0000    3.5000
omega____ theta____ kappa____ phi______ frames
    -       96.5000 -112.0000   90.0000 51

#__ type_ start__ end____ width___ exp.time_
  3 omega   50.00   75.00   1.0000    3.5000
omega____ theta____ kappa____ phi______ frames
    -       96.5000  -45.0000  120.0000 25

#__ type_ start__ end____ width___ exp.time_
  4 omega   10.00   82.00   1.0000    3.5000
omega____ theta____ kappa____ phi______ frames
    -       96.5000  -95.0000    0.0000 72

#__ type_ start__ end____ width___ exp.time_
  5 omega   40.00   67.00   1.0000    1.0000
omega____ theta____ kappa____ phi______ frames
    -       38.3352  -99.0000 -120.0000 27

#__ type_ start__ end____ width___ exp.time_
  6 omega   25.00   75.00   1.0000    3.5000
omega____ theta____ kappa____ phi______ frames
    -       96.5000 -112.0000 -120.0000 50

#__ type_ start__ end____ width___ exp.time_
  7 omega   52.00   78.00   1.0000    3.5000
omega____ theta____ kappa____ phi______ frames
    -       96.5000  -95.0000 -180.0000 26

#__ type_ start__ end____ width___ exp.time_
  8 omega   17.00   50.00   1.0000    3.5000
omega____ theta____ kappa____ phi______ frames
    -       96.5000 -112.0000 -150.0000 33

#__ type_ start__ end____ width___ exp.time_
  9 omega  -24.00   37.00   1.0000    1.0000
omega____ theta____ kappa____ phi______ frames
    -       38.3352  -99.0000 -120.0000 61

#__ type_ start__ end____ width___ exp.time_
 10 omega   78.00  104.00   1.0000    3.5000
omega____ theta____ kappa____ phi______ frames
    -       96.5000   45.0000 -180.0000 26

#__ type_ start__ end____ width___ exp.time_
 11 omega  118.00  158.00   1.0000    3.5000
omega____ theta____ kappa____ phi______ frames
    -       96.5000   45.0000 -180.0000 40

#__ type_ start__ end____ width___ exp.time_
 12 omega  133.00  159.00   1.0000    3.5000
omega____ theta____ kappa____ phi______ frames
    -       96.5000   61.0000 -120.0000 26

#__ type_ start__ end____ width___ exp.time_
 13 omega   79.00  168.00   1.0000    3.5000
omega____ theta____ kappa____ phi______ frames
    -       96.5000  112.0000 -120.0000 89

#__ type_ start__ end____ width___ exp.time_
 14 omega   79.00  158.00   1.0000    3.5000
omega____ theta____ kappa____ phi______ frames
    -       96.5000  112.0000    0.0000 79

#__ type_ start__ end____ width___ exp.time_
 15 omega   83.00  114.00   1.0000    1.0000
omega____ theta____ kappa____ phi______ frames
    -       38.3352  126.0000   90.0000 31

#__ type_ start__ end____ width___ exp.time_
 16 omega  135.00  169.00   1.0000    3.5000
omega____ theta____ kappa____ phi______ frames
    -       96.5000   77.0000  150.0000 34

#__ type_ start__ end____ width___ exp.time_
 17 omega   63.00   88.00   1.0000    3.5000
omega____ theta____ kappa____ phi______ frames
    -       96.5000   77.0000  150.0000 25

#__ type_ start__ end____ width___ exp.time_
 18 omega   10.00   39.00   1.0000    3.5000
omega____ theta____ kappa____ phi______ frames
    -       96.5000  -95.0000  150.0000 29

#__ type_ start__ end____ width___ exp.time_
 19 omega   76.00  126.00   1.0000    3.5000
omega____ theta____ kappa____ phi______ frames
    -       96.5000   61.0000 -120.0000 50

#__ type_ start__ end____ width___ exp.time_
 20 omega  -86.00  -58.00   1.0000    3.5000
omega____ theta____ kappa____ phi______ frames
    -      -90.0000   54.0000  105.0000 28
;
_diffrn_measurement_device 'four-circle diffractometer'
_diffrn_measurement_device_type 'Xcalibur, Atlas, Gemini ultra'
_diffrn_measurement_method '\w scans'
_diffrn_orient_matrix_UB_11 -0.0259273000
_diffrn_orient_matrix_UB_12 -0.2338459000
_diffrn_orient_matrix_UB_13 -0.0387858000
_diffrn_orient_matrix_UB_21 0.1457027000
_diffrn_orient_matrix_UB_22 0.0277595000
_diffrn_orient_matrix_UB_23 -0.0264158000
_diffrn_orient_matrix_UB_31 0.0667505000
_diffrn_orient_matrix_UB_32 -0.1509405000
_diffrn_orient_matrix_UB_33 0.0552909000
_diffrn_radiation_monochromator mirror
_diffrn_radiation_probe x-ray
_diffrn_radiation_type CuK\a
_diffrn_radiation_wavelength 1.54178
_diffrn_reflns_av_R_equivalents 0.0266
_diffrn_reflns_av_unetI/netI 0.0254
_diffrn_reflns_Laue_measured_fraction_full 0.994
_diffrn_reflns_Laue_measured_fraction_max 0.994
_diffrn_reflns_limit_h_max 11
_diffrn_reflns_limit_h_min -10
_diffrn_reflns_limit_k_max 5
_diffrn_reflns_limit_k_min -6
_diffrn_reflns_limit_l_max 25
_diffrn_reflns_limit_l_min -25
_diffrn_reflns_number 5282
_diffrn_reflns_point_group_measured_fraction_full 0.994
_diffrn_reflns_point_group_measured_fraction_max 0.994
_diffrn_reflns_theta_full 67.265
_diffrn_reflns_theta_max 67.265
_diffrn_reflns_theta_min 4.162
_diffrn_source 'sealed X-ray tube'
_diffrn_source_type 'Enhance Ultra (Cu) X-ray Source'
_exptl_absorpt_coefficient_mu 1.316
_exptl_absorpt_correction_T_max 1.00000
_exptl_absorpt_correction_T_min 0.74859
_exptl_absorpt_correction_type multi-scan
_exptl_absorpt_process_details
;
CrysAlisPro, Agilent Technologies,
Version 1.171.37.34 (release 22-05-2014 CrysAlis171 .NET)
(compiled May 22 2014,16:03:01)
Empirical absorption correction using spherical harmonics,
 implemented in SCALE3 ABSPACK scaling algorithm.
;
_exptl_crystal_density_diffrn 1.696
_exptl_crystal_density_method 'not measured'
_exptl_crystal_description block
_exptl_crystal_F_000 584
_refine_diff_density_max 0.216
_refine_diff_density_min -0.346
_refine_diff_density_rms 0.079
_refine_ls_extinction_method none
_refine_ls_goodness_of_fit_ref 1.131
_refine_ls_hydrogen_treatment constr
_refine_ls_matrix_type full
_refine_ls_number_parameters 184
_refine_ls_number_reflns 1995
_refine_ls_number_restraints 0
_refine_ls_restrained_S_all 1.131
_refine_ls_R_factor_all 0.0469
_refine_ls_R_factor_gt 0.0393
_refine_ls_shift/su_max 0.000
_refine_ls_shift/su_mean 0.000
_refine_ls_structure_factor_coef Fsqd
_refine_ls_weighting_details 'w=1/[\s^2^(Fo^2^)+(0.0601P)^2^+0.2862P] where P=(Fo^2^+2Fc^2^)/3'
_refine_ls_weighting_scheme calc
_refine_ls_wR_factor_gt 0.1060
_refine_ls_wR_factor_ref 0.1121
_reflns_Friedel_coverage 0.000
_reflns_number_gt 1712
_reflns_number_total 1995
_reflns_threshold_expression 'I > 2\s(I)'
_cod_data_source_file d0ce00409j2.cif
_cod_data_source_block 5FU-25DHBA
_cod_database_code 7240385
_shelx_shelxl_version_number 2016/6
_shelx_space_group_comment
;
The symmetry employed for this shelxl refinement is uniquely defined
by the following loop, which should always be used as a source of
symmetry information in preference to the above space-group names.
They are only intended as comments.
;
_reflns_odcompleteness_completeness 99.55
_reflns_odcompleteness_iscentric 1
_reflns_odcompleteness_theta 66.97
_olex2_refinement_description
;
1. Fixed Uiso
 At 1.2 times of:
  All C(H) groups, All N(H) groups
 At 1.5 times of:
  All O(H) groups
2.a Aromatic/amide H refined with riding coordinates:
 C4(H4), C5(H5), C7(H7), C9(H9), N1(H1), N2(H2A)
2.b Idealised tetrahedral OH refined as rotating group:
 O2(H2), O3(H3), O4(H4A)
;
_olex2_submission_special_instructions 'No special instructions were received'

loop_
_space_group_symop_operation_xyz
'x, y, z'
'-x+1/2, y+1/2, -z+1/2'
'-x, -y, -z'
'x-1/2, -y-1/2, z-1/2'

loop_
_atom_site_label
_atom_site_type_symbol
_atom_site_fract_x
_atom_site_fract_y
_atom_site_fract_z
_atom_site_U_iso_or_equiv
_atom_site_adp_type
_atom_site_occupancy
_atom_site_site_symmetry_order
_atom_site_calc_flag
_atom_site_refinement_flags_posn
_atom_site_refinement_flags_adp
_atom_site_refinement_flags_occupancy
_atom_site_disorder_assembly
_atom_site_disorder_group
C1 C 0.66426(17) 0.5891(3) 0.11724(8) 0.0212(4) Uani 1 1 d . . . . .
C2 C 0.77556(17) 0.4046(3) 0.12811(8) 0.0201(4) Uani 1 1 d . . . . .
C3 C 0.86487(18) 0.4142(3) 0.18380(8) 0.0212(4) Uani 1 1 d . . . . .
C4 C 0.96975(18) 0.2389(3) 0.19308(8) 0.0236(4) Uani 1 1 d . . . . .
H4 H 1.030742 0.244786 0.229179 0.028 Uiso 1 1 calc R . . . .
C5 C 0.98475(18) 0.0569(3) 0.14969(8) 0.0236(4) Uani 1 1 d . . . . .
H5 H 1.054664 -0.059820 0.156935 0.028 Uiso 1 1 calc R . . . .
C6 C 0.89518(18) 0.0474(3) 0.09487(8) 0.0222(4) Uani 1 1 d . . . . .
C7 C 0.79246(17) 0.2218(3) 0.08399(8) 0.0222(4) Uani 1 1 d . . . . .
H7 H 0.734129 0.217592 0.047045 0.027 Uiso 1 1 calc R . . . .
C8 C 0.36699(18) 0.0736(3) 0.08241(8) 0.0232(4) Uani 1 1 d . . . . .
C9 C 0.39818(18) 0.3031(3) 0.17807(8) 0.0243(4) Uani 1 1 d . . . . .
H9 H 0.444906 0.322943 0.217607 0.029 Uiso 1 1 calc R . . . .
C10 C 0.29634(18) 0.4575(3) 0.15831(8) 0.0248(4) Uani 1 1 d . . . . .
C11 C 0.22017(17) 0.4335(3) 0.09719(8) 0.0227(4) Uani 1 1 d . . . . .
F1 F 0.25872(12) 0.6435(2) 0.19448(5) 0.0375(3) Uani 1 1 d . . . . .
N1 N 0.26231(15) 0.2351(3) 0.06407(7) 0.0238(3) Uani 1 1 d . . . . .
H1 H 0.218261 0.209739 0.027987 0.029 Uiso 1 1 calc R . . . .
N2 N 0.43394(15) 0.1153(3) 0.14021(7) 0.0233(3) Uani 1 1 d . . . . .
H2A H 0.501292 0.019925 0.153390 0.028 Uiso 1 1 calc R . . . .
O1 O 0.63995(13) 0.7433(2) 0.15684(6) 0.0261(3) Uani 1 1 d . . . . .
O2 O 0.59114(13) 0.5731(2) 0.06242(6) 0.0279(3) Uani 1 1 d . . . . .
H2 H 0.533602 0.683978 0.059073 0.042 Uiso 1 1 calc GR . . . .
O3 O 0.85467(14) 0.5867(2) 0.22894(6) 0.0272(3) Uani 1 1 d . . . . .
H3 H 0.786019 0.673049 0.219802 0.041 Uiso 1 1 calc GR . . . .
O4 O 0.90299(14) -0.1337(2) 0.05102(6) 0.0298(3) Uani 1 1 d . . . . .
H4A H 0.973753 -0.215657 0.059544 0.045 Uiso 1 1 calc GR . . . .
O5 O 0.39639(14) -0.0968(3) 0.04862(6) 0.0316(3) Uani 1 1 d . . . . .
O6 O 0.12724(14) 0.5702(3) 0.07611(6) 0.0318(3) Uani 1 1 d . . . . .

loop_
_atom_site_aniso_label
_atom_site_aniso_U_11
_atom_site_aniso_U_22
_atom_site_aniso_U_33
_atom_site_aniso_U_23
_atom_site_aniso_U_13
_atom_site_aniso_U_12
C1 0.0202(8) 0.0226(9) 0.0203(8) 0.0014(7) -0.0024(6) -0.0002(7)
C2 0.0187(8) 0.0197(8) 0.0213(8) 0.0026(7) -0.0016(6) 0.0011(7)
C3 0.0218(8) 0.0212(9) 0.0202(8) 0.0009(7) -0.0010(6) -0.0009(7)
C4 0.0215(8) 0.0276(9) 0.0206(8) 0.0042(7) -0.0054(6) 0.0007(7)
C5 0.0204(8) 0.0228(9) 0.0270(9) 0.0068(7) -0.0026(7) 0.0033(7)
C6 0.0215(8) 0.0208(9) 0.0239(8) 0.0000(7) -0.0009(6) 0.0022(7)
C7 0.0211(8) 0.0233(9) 0.0214(8) 0.0014(7) -0.0042(6) 0.0015(7)
C8 0.0209(8) 0.0242(9) 0.0240(8) 0.0009(8) -0.0025(6) 0.0036(7)
C9 0.0224(8) 0.0263(9) 0.0233(8) -0.0019(7) -0.0052(7) 0.0008(7)
C10 0.0240(8) 0.0227(9) 0.0271(9) -0.0059(7) -0.0019(7) 0.0020(7)
C11 0.0195(8) 0.0221(9) 0.0261(8) 0.0016(7) -0.0013(7) 0.0027(7)
F1 0.0374(6) 0.0343(7) 0.0389(6) -0.0170(5) -0.0108(5) 0.0130(5)
N1 0.0231(7) 0.0272(8) 0.0199(7) -0.0016(6) -0.0061(5) 0.0068(6)
N2 0.0219(7) 0.0234(8) 0.0236(7) 0.0012(6) -0.0056(6) 0.0065(6)
O1 0.0271(6) 0.0255(7) 0.0245(6) -0.0042(5) -0.0048(5) 0.0071(5)
O2 0.0278(7) 0.0303(7) 0.0239(6) -0.0046(5) -0.0093(5) 0.0139(5)
O3 0.0284(7) 0.0286(7) 0.0232(6) -0.0046(6) -0.0077(5) 0.0065(5)
O4 0.0286(7) 0.0278(7) 0.0313(7) -0.0067(6) -0.0090(5) 0.0123(6)
O5 0.0316(7) 0.0331(7) 0.0287(7) -0.0083(6) -0.0084(5) 0.0147(6)
O6 0.0284(7) 0.0311(8) 0.0348(7) 0.0010(6) -0.0056(5) 0.0124(6)

loop_
_atom_type_symbol
_atom_type_description
_atom_type_scat_dispersion_real
_atom_type_scat_dispersion_imag
_atom_type_scat_source
C C 0.0181 0.0091 'International Tables Vol C Tables 4.2.6.8 and 6.1.1.4'
H H 0.0000 0.0000 'International Tables Vol C Tables 4.2.6.8 and 6.1.1.4'
F F 0.0727 0.0534 'International Tables Vol C Tables 4.2.6.8 and 6.1.1.4'
N N 0.0311 0.0180 'International Tables Vol C Tables 4.2.6.8 and 6.1.1.4'
O O 0.0492 0.0322 'International Tables Vol C Tables 4.2.6.8 and 6.1.1.4'

loop_
_geom_angle_atom_site_label_1
_geom_angle_atom_site_label_2
_geom_angle_atom_site_label_3
_geom_angle
_geom_angle_site_symmetry_1
_geom_angle_site_symmetry_3
_geom_angle_publ_flag
O1 C1 C2 122.45(14) . . ?
O1 C1 O2 122.70(15) . . ?
O2 C1 C2 114.84(15) . . ?
C3 C2 C1 119.27(15) . . ?
C7 C2 C1 120.55(14) . . ?
C7 C2 C3 120.19(15) . . ?
C4 C3 C2 118.40(16) . . ?
O3 C3 C2 123.50(16) . . ?
O3 C3 C4 118.09(14) . . ?
C3 C4 H4 119.4 . . ?
C5 C4 C3 121.14(15) . . ?
C5 C4 H4 119.4 . . ?
C4 C5 H5 119.9 . . ?
C4 C5 C6 120.12(16) . . ?
C6 C5 H5 119.9 . . ?
C7 C6 C5 119.83(16) . . ?
O4 C6 C5 122.47(16) . . ?
O4 C6 C7 117.69(15) . . ?
C2 C7 H7 119.9 . . ?
C6 C7 C2 120.30(15) . . ?
C6 C7 H7 119.9 . . ?
N2 C8 N1 115.48(16) . . ?
O5 C8 N1 121.37(15) . . ?
O5 C8 N2 123.15(16) . . ?
C10 C9 H9 120.0 . . ?
C10 C9 N2 120.08(15) . . ?
N2 C9 H9 120.0 . . ?
C9 C10 C11 121.97(17) . . ?
C9 C10 F1 121.44(15) . . ?
F1 C10 C11 116.58(15) . . ?
N1 C11 C10 112.82(15) . . ?
O6 C11 C10 125.11(17) . . ?
O6 C11 N1 122.06(16) . . ?
C8 N1 C11 126.98(14) . . ?
C8 N1 H1 116.5 . . ?
C11 N1 H1 116.5 . . ?
C8 N2 C9 122.62(15) . . ?
C8 N2 H2A 118.7 . . ?
C9 N2 H2A 118.7 . . ?
C1 O2 H2 109.5 . . ?
C3 O3 H3 109.5 . . ?
C6 O4 H4A 109.5 . . ?

loop_
_geom_bond_atom_site_label_1
_geom_bond_atom_site_label_2
_geom_bond_distance
_geom_bond_site_symmetry_2
_geom_bond_publ_flag
C1 C2 1.474(2) . ?
C1 O1 1.231(2) . ?
C1 O2 1.318(2) . ?
C2 C3 1.410(2) . ?
C2 C7 1.394(3) . ?
C3 C4 1.392(3) . ?
C3 O3 1.360(2) . ?
C4 H4 0.9300 . ?
C4 C5 1.378(3) . ?
C5 H5 0.9300 . ?
C5 C6 1.396(2) . ?
C6 C7 1.378(2) . ?
C6 O4 1.372(2) . ?
C7 H7 0.9300 . ?
C8 N1 1.371(2) . ?
C8 N2 1.364(2) . ?
C8 O5 1.227(2) . ?
C9 H9 0.9300 . ?
C9 C10 1.335(3) . ?
C9 N2 1.369(2) . ?
C10 C11 1.450(2) . ?
C10 F1 1.345(2) . ?
C11 N1 1.376(2) . ?
C11 O6 1.222(2) . ?
N1 H1 0.8600 . ?
N2 H2A 0.8600 . ?
O2 H2 0.8200 . ?
O3 H3 0.8200 . ?
O4 H4A 0.8200 . ?

loop_
_geom_hbond_atom_site_label_D
_geom_hbond_atom_site_label_H
_geom_hbond_atom_site_label_A
_geom_hbond_distance_DH
_geom_hbond_distance_HA
_geom_hbond_distance_DA
_geom_hbond_angle_DHA
_geom_hbond_site_symmetry_A
N1 H1 O4 0.86 2.01 2.8707(18) 173.3 3_655
N2 H2A O1 0.86 2.01 2.8399(19) 160.9 1_545
O2 H2 O5 0.82 1.78 2.5977(18) 174.3 1_565
O3 H3 O1 0.82 1.90 2.6124(16) 144.6 .
O4 H4A O6 0.82 1.89 2.7078(17) 174.7 1_645

loop_
_geom_torsion_atom_site_label_1
_geom_torsion_atom_site_label_2
_geom_torsion_atom_site_label_3
_geom_torsion_atom_site_label_4
_geom_torsion
_geom_torsion_site_symmetry_1
_geom_torsion_site_symmetry_2
_geom_torsion_site_symmetry_3
_geom_torsion_site_symmetry_4
_geom_torsion_publ_flag
C1 C2 C3 C4 -179.72(16) . . . . ?
C1 C2 C3 O3 -0.1(3) . . . . ?
C1 C2 C7 C6 -178.93(16) . . . . ?
C2 C3 C4 C5 -1.3(3) . . . . ?
C3 C2 C7 C6 0.9(3) . . . . ?
C3 C4 C5 C6 0.8(3) . . . . ?
C4 C5 C6 C7 0.6(3) . . . . ?
C4 C5 C6 O4 -178.12(16) . . . . ?
C5 C6 C7 C2 -1.4(3) . . . . ?
C7 C2 C3 C4 0.4(3) . . . . ?
C7 C2 C3 O3 -179.94(16) . . . . ?
C9 C10 C11 N1 1.4(3) . . . . ?
C9 C10 C11 O6 -179.09(19) . . . . ?
C10 C9 N2 C8 -1.6(3) . . . . ?
C10 C11 N1 C8 -2.1(3) . . . . ?
F1 C10 C11 N1 -178.24(15) . . . . ?
F1 C10 C11 O6 1.2(3) . . . . ?
N1 C8 N2 C9 1.0(3) . . . . ?
N2 C8 N1 C11 1.0(3) . . . . ?
N2 C9 C10 C11 0.2(3) . . . . ?
N2 C9 C10 F1 179.90(16) . . . . ?
O1 C1 C2 C3 -4.8(3) . . . . ?
O1 C1 C2 C7 175.05(16) . . . . ?
O2 C1 C2 C3 176.48(16) . . . . ?
O2 C1 C2 C7 -3.7(2) . . . . ?
O3 C3 C4 C5 179.06(16) . . . . ?
O4 C6 C7 C2 177.33(16) . . . . ?
O5 C8 N1 C11 -179.46(17) . . . . ?
O5 C8 N2 C9 -178.57(17) . . . . ?
O6 C11 N1 C8 178.41(18) . . . . ?
